data_4514141
loop_
_publ_author_name
'Herl\'e, Bart'
'Holstein, Philipp M.'
'Echavarren, Antonio M.'

_publ_section_title
;
 Stereoselective cis-Vinylcyclopropanation via a Gold(I)-Catalyzed
 Retro-Buchner Reaction under Mild Conditions.
;
_journal_issue 5
_journal_name_full 'ACS catalysis'
_journal_page_first 3668
_journal_page_last 3675
_journal_paper_doi 10.1021/acscatal.7b00737
_journal_volume 7
_journal_year 2017
_chemical_absolute_configuration ad
_chemical_formula_sum 'C18 H18'
_chemical_formula_weight 234.32
_space_group_IT_number 4
_space_group_name_Hall 'P 2yb'
_symmetry_cell_setting monoclinic
_symmetry_space_group_name_Hall 'P 2yb'
_symmetry_space_group_name_H-M 'P 1 21 1'
_atom_sites_solution_hydrogens geom
_audit_creation_method SHELXL-2014/7
_cell_angle_alpha 90
_cell_angle_beta 100.891(7)
_cell_angle_gamma 90
_cell_formula_units_Z 2
_cell_length_a 9.035(2)
_cell_length_b 5.7594(15)
_cell_length_c 13.277(3)
_cell_measurement_reflns_used 3354
_cell_measurement_temperature 100(2)
_cell_measurement_theta_max 30.12
_cell_measurement_theta_min 3.01
_cell_volume 678.4(3)
_computing_cell_refinement 'Bruker APEX2 v2011.4-0'
_computing_data_collection 'Bruker APEX2 v2011.4-0'
_computing_data_reduction 'Bruker SAINT V7.60A'
_computing_molecular_graphics 'Bruker SHELXTL'
_computing_publication_material 'Bruker SHELXTL'
_computing_structure_refinement 'SHELXL-2014 (Sheldrick, 2014)'
_computing_structure_solution Sir2011
_diffrn_ambient_temperature 100(2)
_diffrn_detector_area_resol_mean 512
_diffrn_detector_type '4K CCD area detector APEX II'
_diffrn_measured_fraction_theta_full 0.997
_diffrn_measured_fraction_theta_max 0.927
_diffrn_measurement_device_type 'APEX DUO Kappa 4-axis goniometer'
_diffrn_measurement_method
;
 Fullsphere data collection, phi and omega scans
;
_diffrn_measurement_specimen_support 'magnetic support with MicroMount'
_diffrn_radiation_monochromator 'Quazar MX Multilayer Optics'
_diffrn_radiation_type MoK\a
_diffrn_radiation_wavelength 0.71073
_diffrn_reflns_Laue_measured_fraction_full 0.997
_diffrn_reflns_Laue_measured_fraction_max 0.927
_diffrn_reflns_limit_k_max 5
_diffrn_reflns_limit_k_min -8
_diffrn_reflns_limit_l_max 15
_diffrn_reflns_limit_l_min -19
_diffrn_reflns_point_group_measured_fraction_full 0.883
_diffrn_reflns_point_group_measured_fraction_max 0.746
_diffrn_reflns_theta_full 25.242
_diffrn_reflns_theta_max 32.557
_diffrn_reflns_theta_min 2.295
_diffrn_source 'Microfocus source E025 IuS'
_diffrn_source_current 0.6
_diffrn_source_power 50
_diffrn_source_size '0.2 mm x 0.2 mm fine focus'
_diffrn_source_type 'Bruker APEX DUO'
_exptl_absorpt_coefficient_mu 0.064
_exptl_absorpt_correction_T_max 0.996
_exptl_absorpt_correction_T_min 0.874
_exptl_absorpt_correction_type empirical
_exptl_absorpt_process_details
; 
 SADABS Version 2008/1 Bruker-Nonius
 Blessing, Acta Cryst. (1995) A51 33-38
;
_exptl_crystal_colour colourless
_exptl_crystal_density_diffrn 1.147
_exptl_crystal_description block
_exptl_crystal_F_000 252
_exptl_crystal_size_max 0.20
_exptl_crystal_size_mid 0.15
_exptl_crystal_size_min 0.06
_refine_diff_density_max 0.251
_refine_diff_density_min -0.211
_refine_diff_density_rms 0.043
_refine_ls_abs_structure_details
;
 Flack x determined using 913 quotients [(I+)-(I-)]/[(I+)+(I-)]
 (Parsons, Flack and Wagner, Acta Cryst. B69 (2013) 249-259).
;
_refine_ls_abs_structure_Flack 0.1(10)
_refine_ls_extinction_method none
_refine_ls_goodness_of_fit_ref 1.050
_refine_ls_hydrogen_treatment constr
_refine_ls_matrix_type full
_refine_ls_number_parameters 164
_refine_ls_number_reflns 3680
_refine_ls_number_restraints 1
_refine_ls_restrained_S_all 1.050
_refine_ls_R_factor_all 0.0544
_refine_ls_R_factor_gt 0.0420
_refine_ls_shift/su_max 0.000
_refine_ls_shift/su_mean 0.000
_refine_ls_structure_factor_coef Fsqd
_refine_ls_weighting_details 'w=1/[\s^2^(Fo^2^)+(0.0436P)^2^+0.1551P] where P=(Fo^2^+2Fc^2^)/3'
_refine_ls_weighting_scheme calc
_refine_ls_wR_factor_gt 0.0989
_refine_ls_wR_factor_ref 0.1056
_reflns_Friedel_coverage 0.483
_reflns_Friedel_fraction_full 0.742
_reflns_Friedel_fraction_max 0.531
_reflns_number_gt 3149
_reflns_number_total 3680
_reflns_threshold_expression 'I > 2\s(I)'
_cod_data_source_file cs7b00737_si_003.cif
_cod_data_source_block mo_BHE_X252_0m
_cod_depositor_comments
;
The following automatic conversions were performed:

'_symmetry_cell_setting' value 'Monoclinic' changed to 'monoclinic'
according to
/home/data/users/saulius/crontab/automatic-downloads/current/ACS/lib/dictionaries/cif_core.dic
dictionary named 'cif_core.dic' version 2.4.2 from 2011-04-26.

Automatic conversion script
Id: cif_fix_values 4973 2017-02-22 13:04:09Z antanas 
;
_cod_original_cell_volume 678.5(3)
_cod_original_sg_symbol_H-M P2(1)
_cod_database_code 4514141
_shelx_shelxl_version_number 2014/7
_shelx_space_group_comment
;
The symmetry employed for this shelxl refinement is uniquely defined
by the following loop, which should always be used as a source of
symmetry information in preference to the above space-group names.
They are only intended as comments.
;
_shelx_estimated_absorpt_t_min 0.987
_shelx_estimated_absorpt_t_max 0.996

loop_
_space_group_symop_operation_xyz
'x, y, z'
'-x, y+1/2, -z'

loop_
_atom_site_label
_atom_site_type_symbol
_atom_site_fract_x
_atom_site_fract_y
_atom_site_fract_z
_atom_site_U_iso_or_equiv
_atom_site_adp_type
_atom_site_occupancy
_atom_site_site_symmetry_order
_atom_site_calc_flag
_atom_site_refinement_flags_posn
_atom_site_refinement_flags_adp
C1 C 0.44480(19) 1.1067(3) 0.11448(13) 0.0184(3) Uani 1 1 d . .
C2 C 0.3668(2) 1.2652(3) 0.04476(14) 0.0212(4) Uani 1 1 d . .
H2 H 0.4134 1.4079 0.0329 0.025 Uiso 1 1 calc R U
C3 C 0.2218(2) 1.2179(4) -0.00766(15) 0.0257(4) Uani 1 1 d . .
H3 H 0.1706 1.3277 -0.0552 0.031 Uiso 1 1 calc R U
C4 C 0.1517(2) 1.0121(4) 0.00901(15) 0.0269(4) Uani 1 1 d . .
H4 H 0.0529 0.9795 -0.0273 0.032 Uiso 1 1 calc R U
C5 C 0.2268(2) 0.8531(4) 0.07928(16) 0.0265(4) Uani 1 1 d . .
H5 H 0.1789 0.7119 0.0916 0.032 Uiso 1 1 calc R U
C6 C 0.3716(2) 0.9000(3) 0.13141(15) 0.0227(4) Uani 1 1 d . .
H6 H 0.4220 0.7903 0.1794 0.027 Uiso 1 1 calc R U
C7 C 0.6008(2) 1.1583(3) 0.16398(13) 0.0200(3) Uani 1 1 d . .
H7 H 0.6386 1.3084 0.1533 0.024 Uiso 1 1 calc R U
C8 C 0.6935(2) 1.0121(3) 0.22256(13) 0.0206(4) Uani 1 1 d . .
H8 H 0.6541 0.8649 0.2361 0.025 Uiso 1 1 calc R U
C9 C 0.8513(2) 1.0593(3) 0.26786(14) 0.0214(4) Uani 1 1 d . .
H9 H 0.8894 1.2162 0.2531 0.026 Uiso 1 1 calc R U
C10 C 0.9654(2) 0.8639(4) 0.27639(14) 0.0251(4) Uani 1 1 d . .
H10A H 0.9282 0.7080 0.2523 0.030 Uiso 1 1 calc R U
H10B H 1.0675 0.9020 0.2643 0.030 Uiso 1 1 calc R U
C11 C 0.92150(19) 0.9554(3) 0.37250(14) 0.0208(4) Uani 1 1 d . .
H11 H 0.9998 1.0566 0.4143 0.025 Uiso 1 1 calc R U
C12 C 0.82917(18) 0.8227(3) 0.43453(13) 0.0186(3) Uani 1 1 d . .
C13 C 0.7633(2) 0.6079(3) 0.40675(14) 0.0227(4) Uani 1 1 d . .
H13 H 0.7770 0.5368 0.3446 0.027 Uiso 1 1 calc R U
C14 C 0.6776(2) 0.4959(3) 0.46899(16) 0.0261(4) Uani 1 1 d . .
H14 H 0.6321 0.3504 0.4485 0.031 Uiso 1 1 calc R U
C15 C 0.6584(2) 0.5952(3) 0.56023(16) 0.0258(4) Uani 1 1 d . .
H15 H 0.5995 0.5178 0.6021 0.031 Uiso 1 1 calc R U
C16 C 0.7248(2) 0.8078(3) 0.59128(14) 0.0232(4) Uani 1 1 d . .
C17 C 0.80915(19) 0.9188(3) 0.52801(14) 0.0195(3) Uani 1 1 d . .
H17 H 0.8545 1.0642 0.5488 0.023 Uiso 1 1 calc R U
C18 C 0.7072(3) 0.9157(4) 0.69168(16) 0.0343(5) Uani 1 1 d . .
H18A H 0.7327 1.0810 0.6914 0.051 Uiso 1 1 calc R U
H18B H 0.7747 0.8380 0.7481 0.051 Uiso 1 1 calc R U
H18C H 0.6027 0.8982 0.7009 0.051 Uiso 1 1 calc R U

loop_
_atom_site_aniso_label
_atom_site_aniso_U_11
_atom_site_aniso_U_22
_atom_site_aniso_U_33
_atom_site_aniso_U_23
_atom_site_aniso_U_13
_atom_site_aniso_U_12
C1 0.0186(8) 0.0192(8) 0.0185(7) 0.0010(7) 0.0060(6) 0.0041(6)
C2 0.0221(8) 0.0213(9) 0.0216(8) 0.0040(7) 0.0078(7) 0.0044(7)
C3 0.0222(10) 0.0319(10) 0.0234(9) 0.0065(8) 0.0052(7) 0.0073(8)
C4 0.0177(8) 0.0349(11) 0.0277(9) 0.0011(9) 0.0029(7) 0.0015(8)
C5 0.0212(9) 0.0247(10) 0.0338(10) 0.0038(8) 0.0053(7) -0.0011(7)
C6 0.0211(8) 0.0201(9) 0.0268(9) 0.0059(7) 0.0041(7) 0.0031(7)
C7 0.0214(8) 0.0182(8) 0.0211(8) 0.0000(7) 0.0055(7) -0.0002(7)
C8 0.0196(8) 0.0201(8) 0.0215(8) -0.0020(7) 0.0025(6) -0.0011(7)
C9 0.0210(8) 0.0205(9) 0.0221(8) -0.0021(7) 0.0028(6) -0.0011(7)
C10 0.0191(8) 0.0320(10) 0.0237(9) -0.0035(8) 0.0028(7) 0.0034(7)
C11 0.0162(7) 0.0241(9) 0.0208(8) -0.0037(7) 0.0000(6) -0.0003(7)
C12 0.0135(7) 0.0185(8) 0.0222(8) -0.0004(7) -0.0012(6) 0.0022(6)
C13 0.0218(8) 0.0176(8) 0.0264(9) -0.0032(7) -0.0012(7) 0.0004(7)
C14 0.0188(8) 0.0170(8) 0.0388(10) 0.0012(8) -0.0035(7) -0.0016(7)
C15 0.0185(8) 0.0212(9) 0.0372(10) 0.0072(8) 0.0042(7) 0.0003(7)
C16 0.0210(8) 0.0221(9) 0.0266(9) 0.0033(7) 0.0047(7) 0.0040(7)
C17 0.0162(7) 0.0166(8) 0.0244(8) 0.0006(7) 0.0010(6) 0.0010(6)
C18 0.0374(11) 0.0372(12) 0.0320(11) -0.0004(10) 0.0163(9) -0.0031(10)

loop_
_atom_type_symbol
_atom_type_description
_atom_type_scat_dispersion_real
_atom_type_scat_dispersion_imag
_atom_type_scat_source
C C 0.0033 0.0016 'International Tables Vol C Tables 4.2.6.8 and 6.1.1.4'
H H 0.0000 0.0000 'International Tables Vol C Tables 4.2.6.8 and 6.1.1.4'

loop_
_geom_angle_atom_site_label_1
_geom_angle_atom_site_label_2
_geom_angle_atom_site_label_3
_geom_angle
C2 C1 C6 117.95(16)
C2 C1 C7 119.15(16)
C6 C1 C7 122.86(16)
C3 C2 C1 121.01(18)
C4 C3 C2 120.35(18)
C3 C4 C5 119.51(18)
C6 C5 C4 120.14(19)
C5 C6 C1 121.02(17)
C8 C7 C1 125.35(17)
C7 C8 C9 125.41(17)
C8 C9 C10 119.26(16)
C8 C9 C11 120.21(16)
C10 C9 C11 58.97(12)
C11 C10 C9 61.15(12)
C12 C11 C10 123.73(17)
C12 C11 C9 121.44(14)
C10 C11 C9 59.88(12)
C13 C12 C17 117.75(17)
C13 C12 C11 124.44(16)
C17 C12 C11 117.80(16)
C12 C13 C14 120.80(17)
C15 C14 C13 120.34(18)
C14 C15 C16 120.41(18)
C15 C16 C17 118.69(18)
C15 C16 C18 120.91(18)
C17 C16 C18 120.39(18)
C16 C17 C12 122.00(17)

loop_
_geom_bond_atom_site_label_1
_geom_bond_atom_site_label_2
_geom_bond_distance
C1 C2 1.393(2)
C1 C6 1.400(2)
C1 C7 1.469(2)
C2 C3 1.389(3)
C3 C4 1.381(3)
C4 C5 1.389(3)
C5 C6 1.386(3)
C7 C8 1.330(2)
C8 C9 1.464(2)
C9 C10 1.516(3)
C9 C11 1.535(3)
C10 C11 1.502(3)
C11 C12 1.489(3)
C12 C13 1.392(2)
C12 C17 1.402(2)
C13 C14 1.393(3)
C14 C15 1.380(3)
C15 C16 1.391(3)
C16 C17 1.392(3)
C16 C18 1.506(3)

loop_
_geom_torsion_atom_site_label_1
_geom_torsion_atom_site_label_2
_geom_torsion_atom_site_label_3
_geom_torsion_atom_site_label_4
_geom_torsion
C6 C1 C2 C3 -1.1(3)
C7 C1 C2 C3 176.71(16)
C1 C2 C3 C4 0.4(3)
C2 C3 C4 C5 0.5(3)
C3 C4 C5 C6 -0.7(3)
C4 C5 C6 C1 -0.1(3)
C2 C1 C6 C5 0.9(3)
C7 C1 C6 C5 -176.77(18)
C2 C1 C7 C8 -171.92(18)
C6 C1 C7 C8 5.8(3)
C1 C7 C8 C9 176.85(16)
C7 C8 C9 C10 -143.91(19)
C7 C8 C9 C11 147.04(18)
C8 C9 C10 C11 -109.64(18)
C9 C10 C11 C12 109.74(18)
C8 C9 C11 C12 -5.4(3)
C10 C9 C11 C12 -113.4(2)
C8 C9 C11 C10 108.04(19)
C10 C11 C12 C13 -5.3(3)
C9 C11 C12 C13 67.3(2)
C10 C11 C12 C17 173.66(16)
C9 C11 C12 C17 -113.74(19)
C17 C12 C13 C14 1.5(2)
C11 C12 C13 C14 -179.56(17)
C12 C13 C14 C15 -0.9(3)
C13 C14 C15 C16 -0.2(3)
C14 C15 C16 C17 0.7(3)
C14 C15 C16 C18 -178.80(19)
C15 C16 C17 C12 -0.1(3)
C18 C16 C17 C12 179.40(17)
C13 C12 C17 C16 -1.0(2)
C11 C12 C17 C16 -179.99(16)
